data_2227602
loop_
_publ_author_name
'Arman, Hadi D.'
'Miller, Tyler'
'Poplaukhin, Pavel'
'Tiekink, Edward R. T.'

_publ_section_title
;
 2,2'-(Disulfanediyl)dibenzoic
 acid--<i>N</i>,<i>N</i>'-bis(4-pyridylmethyl)ethanedithioamide (1/1)
;
_journal_coeditor_code HG2714
_journal_issue 10
_journal_name_full 'Acta Crystallographica Section E'
_journal_page_first o2592
_journal_paper_doi 10.1107/S1600536810036755
_journal_volume 66
_journal_year 2010
_chemical_formula_iupac 'C14 H14 N4 S2, C14 H10 O4 S2'
_chemical_formula_moiety 'C14 H14 N4 S2, C14 H10 O4 S2'
_chemical_formula_sum 'C28 H24 N4 O4 S4'
_chemical_formula_weight 608.75
_chemical_name_systematic
;
2,2'-(Disulfanediyl)dibenzoic
acid--<i>N</i>,<i>N</i>'-bis(4-pyridylmethyl)ethanedithioamide (1/1)
;
_space_group_IT_number 14
_symmetry_cell_setting monoclinic
_symmetry_space_group_name_Hall '-P 2ybc'
_symmetry_space_group_name_H-M 'P 1 21/c 1'
_atom_sites_solution_hydrogens geom
_atom_sites_solution_primary direct
_atom_sites_solution_secondary difmap
_audit_creation_method SHELXL-97
_cell_angle_alpha 90
_cell_angle_beta 110.235(5)
_cell_angle_gamma 90
_cell_formula_units_Z 4
_cell_length_a 18.502(5)
_cell_length_b 10.624(3)
_cell_length_c 15.026(4)
_cell_measurement_reflns_used 11634
_cell_measurement_temperature 98(2)
_cell_measurement_theta_max 40.8
_cell_measurement_theta_min 2.2
_cell_volume 2771.3(13)
_computing_cell_refinement 'CrystalClear (Molecular Structure Corporation & Rigaku, 2005)'
_computing_data_collection 'CrystalClear (Molecular Structure Corporation & Rigaku, 2005)'
_computing_data_reduction 'CrystalClear (Molecular Structure Corporation & Rigaku, 2005)'
_computing_molecular_graphics 'ORTEPII (Johnson, 1976) and DIAMOND (Brandenburg, 2006)'
_computing_publication_material 'publCIF (Westrip, 2010)'
_computing_structure_refinement 'SHELXL97 (Sheldrick, 2008)'
_computing_structure_solution 'SHELXS97 (Sheldrick, 2008)'
_diffrn_ambient_temperature 98(2)
_diffrn_measured_fraction_theta_full 0.998
_diffrn_measured_fraction_theta_max 0.998
_diffrn_measurement_device_type 'Rigaku AFC12\K/SATURN724'
_diffrn_measurement_method \w
_diffrn_radiation_monochromator graphite
_diffrn_radiation_source 'fine-focus sealed tube'
_diffrn_radiation_type MoK\a
_diffrn_radiation_wavelength 0.71069
_diffrn_reflns_av_R_equivalents 0.050
_diffrn_reflns_av_sigmaI/netI 0.058
_diffrn_reflns_limit_h_max 24
_diffrn_reflns_limit_h_min -22
_diffrn_reflns_limit_k_max 12
_diffrn_reflns_limit_k_min -13
_diffrn_reflns_limit_l_max 12
_diffrn_reflns_limit_l_min -19
_diffrn_reflns_number 16758
_diffrn_reflns_theta_full 27.5
_diffrn_reflns_theta_max 27.5
_diffrn_reflns_theta_min 2.3
_diffrn_standards_decay_% '< 1'
_diffrn_standards_interval_count 0
_diffrn_standards_number 0
_exptl_absorpt_coefficient_mu 0.386
_exptl_absorpt_correction_type none
_exptl_crystal_colour red
_exptl_crystal_density_diffrn 1.459
_exptl_crystal_density_method 'not measured'
_exptl_crystal_description block
_exptl_crystal_F_000 1264
_exptl_crystal_size_max 0.38
_exptl_crystal_size_mid 0.26
_exptl_crystal_size_min 0.10
_refine_diff_density_max 0.40
_refine_diff_density_min -0.30
_refine_ls_extinction_method none
_refine_ls_goodness_of_fit_ref 1.13
_refine_ls_hydrogen_treatment mixed
_refine_ls_matrix_type full
_refine_ls_number_parameters 373
_refine_ls_number_reflns 6348
_refine_ls_number_restraints 4
_refine_ls_restrained_S_all 1.13
_refine_ls_R_factor_all 0.076
_refine_ls_R_factor_gt 0.063
_refine_ls_shift/su_max 0.001
_refine_ls_shift/su_mean 0.000
_refine_ls_structure_factor_coef Fsqd
_refine_ls_weighting_details 'calc w=1/[\s^2^(Fo^2^)+(0.0595P)^2^+1.5417P] where P=(Fo^2^+2Fc^2^)/3'
_refine_ls_weighting_scheme calc
_refine_ls_wR_factor_gt 0.147
_refine_ls_wR_factor_ref 0.156
_reflns_number_gt 5349
_reflns_number_total 6348
_reflns_threshold_expression I>2\s(I)
_cod_data_source_file hg2714.cif
_cod_data_source_block I
_cod_original_sg_symbol_H-M 'P 21/c'
_cod_database_code 2227602
_cod_database_fobs_code 2227602

loop_
_symmetry_equiv_pos_as_xyz
'x, y, z'
'-x, y+1/2, -z+1/2'
'-x, -y, -z'
'x, -y-1/2, z-1/2'

loop_
_atom_site_type_symbol
_atom_site_label
_atom_site_fract_x
_atom_site_fract_y
_atom_site_fract_z
_atom_site_U_iso_or_equiv
_atom_site_adp_type
_atom_site_calc_flag
_atom_site_refinement_flags
_atom_site_occupancy
_atom_site_disorder_assembly
_atom_site_disorder_group
S S1 0.14789(4) 1.09050(7) 0.26162(6) 0.0419(2) Uani d . 1 . .
S S2 0.38384(5) 1.05034(10) 0.43964(7) 0.0577(3) Uani d . 1 . .
S S3 0.28281(4) 0.41538(6) 0.47637(5) 0.03595(18) Uani d . 1 . .
S S4 0.23818(4) 0.28425(6) 0.54351(5) 0.03659(18) Uani d . 1 . .
O O1 0.36687(12) 0.57687(19) 0.40613(16) 0.0439(5) Uani d . 1 . .
O O2 0.45371(13) 0.7063(3) 0.50168(18) 0.0542(6) Uani d D 1 . .
H H1o 0.469(2) 0.707(4) 0.455(2) 0.081 Uiso d D 1 . .
O O3 0.18572(13) 0.1116(2) 0.63693(18) 0.0487(5) Uani d . 1 . .
O O4 0.06256(14) 0.06603(19) 0.61426(18) 0.0482(6) Uani d D 1 . .
H H2o 0.0915(19) 0.016(3) 0.655(2) 0.072 Uiso d D 1 . .
N N1 0.10469(15) 0.6043(2) 0.23918(19) 0.0389(6) Uani d . 1 . .
N N2 0.22644(15) 0.9846(3) 0.42551(19) 0.0445(6) Uani d D 1 . .
H H1n 0.2727(10) 0.978(3) 0.4689(19) 0.053 Uiso d D 1 . .
N N3 0.30049(14) 1.2123(2) 0.3103(2) 0.0401(6) Uani d D 1 . .
H H2n 0.2547(10) 1.233(3) 0.271(2) 0.048 Uiso d D 1 . .
N N4 0.48896(14) 1.2348(3) 0.12994(19) 0.0439(6) Uani d . 1 . .
C C1 0.13990(17) 0.8058(3) 0.3642(2) 0.0363(6) Uani d . 1 . .
C C2 0.19777(17) 0.7309(3) 0.3524(2) 0.0389(6) Uani d . 1 . .
H H2 0.2504 0.7483 0.3872 0.047 Uiso calc R 1 . .
C C3 0.17793(17) 0.6311(3) 0.2896(2) 0.0376(6) Uani d . 1 . .
H H3 0.2176 0.5801 0.2820 0.045 Uiso calc R 1 . .
C C4 0.04915(17) 0.6752(3) 0.2516(2) 0.0389(6) Uani d . 1 . .
H H4 -0.0030 0.6554 0.2163 0.047 Uiso calc R 1 . .
C C5 0.06427(16) 0.7753(3) 0.3131(2) 0.0367(6) Uani d . 1 . .
H H5 0.0233 0.8230 0.3205 0.044 Uiso calc R 1 . .
C C6 0.16015(19) 0.9164(3) 0.4317(2) 0.0465(7) Uani d . 1 . .
H H6A 0.1155 0.9740 0.4164 0.056 Uiso calc R 1 . .
H H6B 0.1717 0.8858 0.4974 0.056 Uiso calc R 1 . .
C C7 0.22516(16) 1.0588(3) 0.3541(2) 0.0365(6) Uani d . 1 . .
C C8 0.30383(17) 1.1141(3) 0.3643(2) 0.0395(7) Uani d . 1 . .
C C9 0.36528(19) 1.2963(3) 0.3191(3) 0.0514(9) Uani d . 1 . .
H H9A 0.4025 1.2903 0.3847 0.062 Uiso calc R 1 . .
H H9B 0.3459 1.3839 0.3093 0.062 Uiso calc R 1 . .
C C10 0.40742(17) 1.2706(3) 0.2513(2) 0.0414(7) Uani d . 1 . .
C C11 0.43798(18) 1.3709(3) 0.2185(3) 0.0476(7) Uani d . 1 . .
H H11 0.4306 1.4543 0.2365 0.057 Uiso calc R 1 . .
C C12 0.47942(19) 1.3496(3) 0.1591(3) 0.0509(8) Uani d . 1 . .
H H12 0.5018 1.4192 0.1385 0.061 Uiso calc R 1 . .
C C13 0.45899(17) 1.1392(3) 0.1596(2) 0.0447(7) Uani d . 1 . .
H H13 0.4657 1.0572 0.1384 0.054 Uiso calc R 1 . .
C C14 0.41768(18) 1.1519(3) 0.2208(3) 0.0470(7) Uani d . 1 . .
H H14 0.3969 1.0802 0.2411 0.056 Uiso calc R 1 . .
C C15 0.35166(15) 0.6427(2) 0.5491(2) 0.0336(6) Uani d . 1 . .
C C16 0.29850(16) 0.5498(2) 0.5523(2) 0.0337(6) Uani d . 1 . .
C C17 0.25988(17) 0.5629(3) 0.6169(2) 0.0384(6) Uani d . 1 . .
H H17 0.2235 0.5011 0.6193 0.046 Uiso calc R 1 . .
C C18 0.27440(19) 0.6650(3) 0.6771(2) 0.0460(7) Uani d . 1 . .
H H18 0.2473 0.6728 0.7203 0.055 Uiso calc R 1 . .
C C19 0.32744(19) 0.7565(3) 0.6763(3) 0.0482(8) Uani d . 1 . .
H H19 0.3373 0.8259 0.7187 0.058 Uiso calc R 1 . .
C C20 0.36576(17) 0.7446(3) 0.6123(2) 0.0407(7) Uani d . 1 . .
H H20 0.4024 0.8067 0.6112 0.049 Uiso calc R 1 . .
C C21 0.39214(16) 0.6382(3) 0.4790(2) 0.0352(6) Uani d . 1 . .
C C22 0.13608(16) 0.3115(3) 0.4988(2) 0.0346(6) Uani d . 1 . .
C C23 0.08651(17) 0.2328(2) 0.5271(2) 0.0351(6) Uani d . 1 . .
C C24 0.00720(18) 0.2556(3) 0.4900(2) 0.0418(7) Uani d . 1 . .
H H24 -0.0266 0.2019 0.5078 0.050 Uiso calc R 1 . .
C C25 -0.02326(18) 0.3530(3) 0.4287(2) 0.0450(7) Uani d . 1 . .
H H25 -0.0773 0.3669 0.4047 0.054 Uiso calc R 1 . .
C C26 0.02518(19) 0.4301(3) 0.4026(2) 0.0466(7) Uani d . 1 . .
H H26 0.0046 0.4987 0.3610 0.056 Uiso calc R 1 . .
C C27 0.10406(17) 0.4090(3) 0.4363(2) 0.0415(7) Uani d . 1 . .
H H27 0.1367 0.4622 0.4161 0.050 Uiso calc R 1 . .
C C28 0.11699(17) 0.1310(3) 0.5979(2) 0.0369(6) Uani d . 1 . .

loop_
_atom_site_aniso_label
_atom_site_aniso_U_11
_atom_site_aniso_U_22
_atom_site_aniso_U_33
_atom_site_aniso_U_12
_atom_site_aniso_U_13
_atom_site_aniso_U_23
S1 0.0356(4) 0.0497(4) 0.0434(5) -0.0029(3) 0.0175(3) 0.0003(3)
S2 0.0405(4) 0.0839(6) 0.0467(5) -0.0025(4) 0.0127(4) -0.0042(5)
S3 0.0454(4) 0.0380(4) 0.0333(4) -0.0046(3) 0.0250(3) -0.0045(3)
S4 0.0435(4) 0.0368(3) 0.0357(4) -0.0001(3) 0.0215(3) 0.0020(3)
O1 0.0499(12) 0.0498(12) 0.0446(13) -0.0110(9) 0.0321(11) -0.0096(10)
O2 0.0440(12) 0.0843(16) 0.0417(14) -0.0211(11) 0.0244(11) -0.0103(13)
O3 0.0585(14) 0.0433(11) 0.0520(14) 0.0064(10) 0.0292(12) 0.0153(10)
O4 0.0566(14) 0.0402(11) 0.0561(15) -0.0004(10) 0.0300(12) 0.0117(10)
N1 0.0505(14) 0.0356(12) 0.0407(14) -0.0035(10) 0.0285(12) -0.0009(10)
N2 0.0473(14) 0.0528(15) 0.0324(14) -0.0135(12) 0.0125(12) -0.0055(12)
N3 0.0408(13) 0.0452(13) 0.0427(15) -0.0110(11) 0.0253(12) -0.0135(11)
N4 0.0355(12) 0.0631(16) 0.0361(15) 0.0073(11) 0.0160(11) 0.0018(12)
C1 0.0486(16) 0.0363(13) 0.0296(15) -0.0040(12) 0.0205(13) 0.0023(11)
C2 0.0376(14) 0.0440(15) 0.0368(17) 0.0005(12) 0.0152(13) 0.0100(12)
C3 0.0442(15) 0.0341(13) 0.0431(17) 0.0045(11) 0.0262(14) 0.0100(12)
C4 0.0417(15) 0.0393(14) 0.0399(17) -0.0047(12) 0.0197(13) -0.0018(12)
C5 0.0422(15) 0.0372(13) 0.0379(16) -0.0005(11) 0.0231(13) -0.0007(12)
C6 0.0573(19) 0.0523(17) 0.0356(17) -0.0154(15) 0.0231(15) -0.0088(14)
C7 0.0423(15) 0.0377(14) 0.0346(16) -0.0074(11) 0.0200(13) -0.0092(12)
C8 0.0415(15) 0.0451(15) 0.0371(16) -0.0088(12) 0.0202(13) -0.0160(13)
C9 0.0545(19) 0.0558(18) 0.058(2) -0.0189(15) 0.0367(18) -0.0220(16)
C10 0.0378(15) 0.0480(16) 0.0438(18) -0.0066(12) 0.0210(14) -0.0065(13)
C11 0.0480(17) 0.0491(17) 0.051(2) 0.0005(14) 0.0241(16) -0.0003(15)
C12 0.0492(18) 0.0589(19) 0.052(2) 0.0012(15) 0.0273(17) 0.0020(16)
C13 0.0417(16) 0.0509(17) 0.0427(18) 0.0026(13) 0.0160(14) -0.0075(14)
C14 0.0492(17) 0.0469(16) 0.051(2) -0.0080(13) 0.0248(16) -0.0093(14)
C15 0.0333(13) 0.0394(14) 0.0313(15) -0.0002(11) 0.0154(12) -0.0004(11)
C16 0.0378(14) 0.0370(13) 0.0300(15) 0.0011(11) 0.0165(12) -0.0008(11)
C17 0.0444(15) 0.0408(14) 0.0382(17) -0.0022(12) 0.0246(14) -0.0037(12)
C18 0.0568(18) 0.0523(17) 0.0413(18) -0.0017(14) 0.0326(16) -0.0079(14)
C19 0.0574(19) 0.0482(17) 0.0459(19) -0.0053(14) 0.0267(16) -0.0164(14)
C20 0.0425(15) 0.0432(15) 0.0402(17) -0.0062(12) 0.0190(14) -0.0060(13)
C21 0.0363(14) 0.0389(14) 0.0347(16) 0.0012(11) 0.0178(12) 0.0008(12)
C22 0.0418(14) 0.0375(13) 0.0291(15) -0.0049(11) 0.0182(12) -0.0040(11)
C23 0.0470(15) 0.0350(13) 0.0279(14) -0.0040(11) 0.0187(12) -0.0023(11)
C24 0.0481(16) 0.0431(15) 0.0391(17) -0.0109(13) 0.0213(14) -0.0024(13)
C25 0.0416(16) 0.0552(18) 0.0354(17) -0.0042(13) 0.0099(14) 0.0021(14)
C26 0.0497(17) 0.0499(17) 0.0370(18) -0.0036(14) 0.0108(14) 0.0088(13)
C27 0.0449(16) 0.0456(16) 0.0359(17) -0.0068(13) 0.0166(14) 0.0065(13)
C28 0.0494(17) 0.0323(13) 0.0373(16) -0.0010(12) 0.0255(14) -0.0020(11)

loop_
_atom_type_symbol
_atom_type_description
_atom_type_scat_dispersion_real
_atom_type_scat_dispersion_imag
_atom_type_scat_source
C C 0.0033 0.0016 'International Tables Vol C Tables 4.2.6.8 and 6.1.1.4'
H H 0.0000 0.0000 'International Tables Vol C Tables 4.2.6.8 and 6.1.1.4'
N N 0.0061 0.0033 'International Tables Vol C Tables 4.2.6.8 and 6.1.1.4'
O O 0.0106 0.0060 'International Tables Vol C Tables 4.2.6.8 and 6.1.1.4'
S S 0.1246 0.1234 'International Tables Vol C Tables 4.2.6.8 and 6.1.1.4'

loop_
_geom_angle_atom_site_label_1
_geom_angle_atom_site_label_2
_geom_angle_atom_site_label_3
_geom_angle_site_symmetry_1
_geom_angle_site_symmetry_3
_geom_angle
_geom_angle_publ_flag
C16 S3 S4 . . 103.44(10) ?
C22 S4 S3 . . 104.86(10) ?
C21 O2 H1O . . 108(3) ?
C28 O4 H2O . . 98(3) ?
C3 N1 C4 . . 118.6(3) ?
C7 N2 C6 . . 124.7(3) ?
C7 N2 H1N . . 113(2) ?
C6 N2 H1N . . 122(2) ?
C8 N3 C9 . . 124.6(3) ?
C8 N3 H2N . . 117(2) ?
C9 N3 H2N . . 118(2) ?
C13 N4 C12 . . 118.7(3) ?
C5 C1 C2 . . 118.1(3) ?
C5 C1 C6 . . 121.5(3) ?
C2 C1 C6 . . 120.4(3) ?
C3 C2 C1 . . 119.4(3) ?
C3 C2 H2 . . 120.3 ?
C1 C2 H2 . . 120.3 ?
N1 C3 C2 . . 121.9(3) ?
N1 C3 H3 . . 119.0 ?
C2 C3 H3 . . 119.0 ?
N1 C4 C5 . . 122.9(3) ?
N1 C4 H4 . . 118.6 ?
C5 C4 H4 . . 118.6 ?
C4 C5 C1 . . 119.1(3) ?
C4 C5 H5 . . 120.4 ?
C1 C5 H5 . . 120.4 ?
N2 C6 C1 . . 111.3(2) ?
N2 C6 H6A . . 109.4 ?
C1 C6 H6A . . 109.4 ?
N2 C6 H6B . . 109.4 ?
C1 C6 H6B . . 109.4 ?
H6A C6 H6B . . 108.0 ?
N2 C7 C8 . . 113.5(3) ?
N2 C7 S1 . . 124.9(2) ?
C8 C7 S1 . . 121.6(2) ?
N3 C8 C7 . . 113.9(3) ?
N3 C8 S2 . . 125.8(2) ?
C7 C8 S2 . . 120.3(2) ?
N3 C9 C10 . . 115.3(3) ?
N3 C9 H9A . . 108.4 ?
C10 C9 H9A . . 108.4 ?
N3 C9 H9B . . 108.4 ?
C10 C9 H9B . . 108.4 ?
H9A C9 H9B . . 107.5 ?
C11 C10 C14 . . 117.9(3) ?
C11 C10 C9 . . 118.4(3) ?
C14 C10 C9 . . 123.7(3) ?
C10 C11 C12 . . 119.6(3) ?
C10 C11 H11 . . 120.2 ?
C12 C11 H11 . . 120.2 ?
N4 C12 C11 . . 122.0(3) ?
N4 C12 H12 . . 119.0 ?
C11 C12 H12 . . 119.0 ?
N4 C13 C14 . . 123.0(3) ?
N4 C13 H13 . . 118.5 ?
C14 C13 H13 . . 118.5 ?
C10 C14 C13 . . 118.7(3) ?
C10 C14 H14 . . 120.6 ?
C13 C14 H14 . . 120.6 ?
C20 C15 C16 . . 119.1(3) ?
C20 C15 C21 . . 118.8(2) ?
C16 C15 C21 . . 122.0(2) ?
C17 C16 C15 . . 119.1(3) ?
C17 C16 S3 . . 120.9(2) ?
C15 C16 S3 . . 120.0(2) ?
C18 C17 C16 . . 120.3(3) ?
C18 C17 H17 . . 119.9 ?
C16 C17 H17 . . 119.9 ?
C17 C18 C19 . . 121.6(3) ?
C17 C18 H18 . . 119.2 ?
C19 C18 H18 . . 119.2 ?
C20 C19 C18 . . 118.5(3) ?
C20 C19 H19 . . 120.7 ?
C18 C19 H19 . . 120.7 ?
C19 C20 C15 . . 121.4(3) ?
C19 C20 H20 . . 119.3 ?
C15 C20 H20 . . 119.3 ?
O1 C21 O2 . . 124.4(3) ?
O1 C21 C15 . . 121.5(3) ?
O2 C21 C15 . . 114.1(3) ?
C27 C22 C23 . . 118.5(3) ?
C27 C22 S4 . . 121.5(2) ?
C23 C22 S4 . . 120.1(2) ?
C24 C23 C22 . . 118.6(3) ?
C24 C23 C28 . . 119.9(2) ?
C22 C23 C28 . . 121.5(3) ?
C25 C24 C23 . . 122.0(3) ?
C25 C24 H24 . . 119.0 ?
C23 C24 H24 . . 119.0 ?
C26 C25 C24 . . 119.1(3) ?
C26 C25 H25 . . 120.4 ?
C24 C25 H25 . . 120.4 ?
C25 C26 C27 . . 120.7(3) ?
C25 C26 H26 . . 119.7 ?
C27 C26 H26 . . 119.7 ?
C22 C27 C26 . . 121.1(3) ?
C22 C27 H27 . . 119.4 ?
C26 C27 H27 . . 119.4 ?
O3 C28 O4 . . 124.2(3) ?
O3 C28 C23 . . 122.8(3) ?
O4 C28 C23 . . 113.0(3) ?

loop_
_geom_bond_atom_site_label_1
_geom_bond_atom_site_label_2
_geom_bond_site_symmetry_2
_geom_bond_distance
_geom_bond_publ_flag
S1 C7 . 1.648(3) ?
S2 C8 . 1.665(3) ?
S3 C16 . 1.788(3) ?
S3 S4 . 2.0535(10) ?
S4 C22 . 1.796(3) ?
O1 C21 . 1.219(4) ?
O2 C21 . 1.292(3) ?
O2 H1o . 0.84(3) ?
O3 C28 . 1.220(4) ?
O4 C28 . 1.312(3) ?
O4 H2o . 0.85(3) ?
N1 C3 . 1.334(4) ?
N1 C4 . 1.338(4) ?
N2 C7 . 1.325(4) ?
N2 C6 . 1.455(4) ?
N2 H1n . 0.88(3) ?
N3 C8 . 1.310(4) ?
N3 C9 . 1.464(4) ?
N3 H2n . 0.88(3) ?
N4 C13 . 1.308(4) ?
N4 C12 . 1.329(4) ?
C1 C5 . 1.382(4) ?
C1 C2 . 1.394(4) ?
C1 C6 . 1.512(4) ?
C2 C3 . 1.382(4) ?
C2 H2 . 0.9500 ?
C3 H3 . 0.9500 ?
C4 C5 . 1.373(4) ?
C4 H4 . 0.9500 ?
C5 H5 . 0.9500 ?
C6 H6A . 0.9900 ?
C6 H6B . 0.9900 ?
C7 C8 . 1.527(4) ?
C9 C10 . 1.506(4) ?
C9 H9A . 0.9900 ?
C9 H9B . 0.9900 ?
C10 C11 . 1.375(4) ?
C10 C14 . 1.378(4) ?
C11 C12 . 1.381(4) ?
C11 H11 . 0.9500 ?
C12 H12 . 0.9500 ?
C13 C14 . 1.390(4) ?
C13 H13 . 0.9500 ?
C14 H14 . 0.9500 ?
C15 C20 . 1.404(4) ?
C15 C16 . 1.406(4) ?
C15 C21 . 1.490(4) ?
C16 C17 . 1.397(4) ?
C17 C18 . 1.379(4) ?
C17 H17 . 0.9500 ?
C18 C19 . 1.384(4) ?
C18 H18 . 0.9500 ?
C19 C20 . 1.384(4) ?
C19 H19 . 0.9500 ?
C20 H20 . 0.9500 ?
C22 C27 . 1.386(4) ?
C22 C23 . 1.411(4) ?
C23 C24 . 1.399(4) ?
C23 C28 . 1.485(4) ?
C24 C25 . 1.371(4) ?
C24 H24 . 0.9500 ?
C25 C26 . 1.367(4) ?
C25 H25 . 0.9500 ?
C26 C27 . 1.388(4) ?
C26 H26 . 0.9500 ?
C27 H27 . 0.9500 ?

loop_
_geom_hbond_atom_site_label_D
_geom_hbond_atom_site_label_H
_geom_hbond_atom_site_label_A
_geom_hbond_site_symmetry_A
_geom_hbond_distance_DH
_geom_hbond_distance_HA
_geom_hbond_distance_DA
_geom_hbond_angle_DHA
O2 H1o N4 2_645 0.84(3) 1.73(3) 2.565(4) 168(4)
O4 H2o N1 4_566 0.85(3) 1.76(3) 2.529(3) 151(4)
N2 H1n S2 . 0.88(2) 2.37(2) 2.930(3) 121(2)
N3 H2n O3 4_575 0.88(3) 2.58(3) 3.312(4) 142(2)
N3 H2n S1 . 0.88(3) 2.45(3) 2.959(3) 117(2)

loop_
_geom_torsion_atom_site_label_1
_geom_torsion_atom_site_label_2
_geom_torsion_atom_site_label_3
_geom_torsion_atom_site_label_4
_geom_torsion_site_symmetry_1
_geom_torsion_site_symmetry_2
_geom_torsion_site_symmetry_3
_geom_torsion_site_symmetry_4
_geom_torsion
_geom_torsion_publ_flag
C16 S3 S4 C22 . . . . 88.06(13) ?
C5 C1 C2 C3 . . . . 1.1(4) ?
C6 C1 C2 C3 . . . . -179.4(3) ?
C4 N1 C3 C2 . . . . -1.3(4) ?
C1 C2 C3 N1 . . . . 0.3(4) ?
C3 N1 C4 C5 . . . . 0.8(4) ?
N1 C4 C5 C1 . . . . 0.6(4) ?
C2 C1 C5 C4 . . . . -1.5(4) ?
C6 C1 C5 C4 . . . . 178.9(3) ?
C7 N2 C6 C1 . . . . 73.4(4) ?
C5 C1 C6 N2 . . . . -139.7(3) ?
C2 C1 C6 N2 . . . . 40.8(4) ?
C6 N2 C7 C8 . . . . -177.5(3) ?
C6 N2 C7 S1 . . . . 2.1(4) ?
C9 N3 C8 C7 . . . . 168.0(2) ?
C9 N3 C8 S2 . . . . -11.6(4) ?
N2 C7 C8 N3 . . . . -162.1(3) ?
S1 C7 C8 N3 . . . . 18.3(3) ?
N2 C7 C8 S2 . . . . 17.4(3) ?
S1 C7 C8 S2 . . . . -162.20(17) ?
C8 N3 C9 C10 . . . . 98.3(4) ?
N3 C9 C10 C11 . . . . 146.4(3) ?
N3 C9 C10 C14 . . . . -34.1(5) ?
C14 C10 C11 C12 . . . . -2.0(5) ?
C9 C10 C11 C12 . . . . 177.6(3) ?
C13 N4 C12 C11 . . . . -1.0(5) ?
C10 C11 C12 N4 . . . . 2.1(5) ?
C12 N4 C13 C14 . . . . -0.2(5) ?
C11 C10 C14 C13 . . . . 0.8(5) ?
C9 C10 C14 C13 . . . . -178.7(3) ?
N4 C13 C14 C10 . . . . 0.3(5) ?
C20 C15 C16 C17 . . . . 1.4(4) ?
C21 C15 C16 C17 . . . . -177.0(3) ?
C20 C15 C16 S3 . . . . -177.1(2) ?
C21 C15 C16 S3 . . . . 4.5(4) ?
S4 S3 C16 C17 . . . . -20.3(3) ?
S4 S3 C16 C15 . . . . 158.2(2) ?
C15 C16 C17 C18 . . . . -0.6(4) ?
S3 C16 C17 C18 . . . . 177.9(2) ?
C16 C17 C18 C19 . . . . -0.5(5) ?
C17 C18 C19 C20 . . . . 0.7(5) ?
C18 C19 C20 C15 . . . . 0.1(5) ?
C16 C15 C20 C19 . . . . -1.2(5) ?
C21 C15 C20 C19 . . . . 177.3(3) ?
C20 C15 C21 O1 . . . . -157.7(3) ?
C16 C15 C21 O1 . . . . 20.7(4) ?
C20 C15 C21 O2 . . . . 20.7(4) ?
C16 C15 C21 O2 . . . . -160.9(3) ?
S3 S4 C22 C27 . . . . -3.0(3) ?
S3 S4 C22 C23 . . . . 177.0(2) ?
C27 C22 C23 C24 . . . . 0.8(4) ?
S4 C22 C23 C24 . . . . -179.2(2) ?
C27 C22 C23 C28 . . . . -176.5(3) ?
S4 C22 C23 C28 . . . . 3.5(4) ?
C22 C23 C24 C25 . . . . -1.2(4) ?
C28 C23 C24 C25 . . . . 176.1(3) ?
C23 C24 C25 C26 . . . . 0.3(5) ?
C24 C25 C26 C27 . . . . 1.1(5) ?
C23 C22 C27 C26 . . . . 0.6(5) ?
S4 C22 C27 C26 . . . . -179.5(3) ?
C25 C26 C27 C22 . . . . -1.5(5) ?
C24 C23 C28 O3 . . . . -175.5(3) ?
C22 C23 C28 O3 . . . . 1.7(4) ?
C24 C23 C28 O4 . . . . 3.9(4) ?
C22 C23 C28 O4 . . . . -178.8(3) ?

loop_
_cod_related_entry_id
_cod_related_entry_database
_cod_related_entry_code
1 ChemSpider 30656256
